data_2237265
loop_
_publ_author_name
'Ezzayani, Khaireddine'
'Belkhiria, Mohamed Salah'
'Najmudin, Shabir'
'Bonif\'acio, Cecilia'
'Nasri, Habib'

_publ_section_title
;
 Aqua(4-cyanopyridine-\k<i>N</i>^4^)(5,10,15,20-tetraphenylporphyrinato-\k^4^<i>N</i>)magnesium
;
_journal_coeditor_code ZS2246
_journal_issue 1
_journal_name_full 'Acta Crystallographica Section E'
_journal_page_first m17
_journal_page_last m18
_journal_paper_doi 10.1107/S1600536812049434
_journal_volume 69
_journal_year 2013
_chemical_formula_iupac '[Mg (C44 H28 N4) (C6 H4 N2) (H2 O)]'
_chemical_formula_moiety 'C50 H32 Mg1 N6 O1'
_chemical_formula_sum 'C50 H32 Mg N6 O'
_chemical_formula_weight 757.13
_chemical_name_common
;
aqua(4-cyanopyridine-\k<i>N</i>)(5,10,15,20-tetraphenylporphyrinato
\k<i></i>^4^-<i>N</i>)magnesium
;
_chemical_name_systematic
;
Aqua(4-cyanopyridine-\k<i>N</i>^4^)(5,10,15,20-tetraphenylporphyrinato-
\k^4^<i>N</i>)magnesium
;
_space_group_IT_number 2
_symmetry_cell_setting triclinic
_symmetry_space_group_name_Hall '-P 1'
_symmetry_space_group_name_H-M 'P -1'
_atom_sites_solution_hydrogens geom
_atom_sites_solution_primary direct
_atom_sites_solution_secondary difmap
_audit_creation_method SHELXL-97
_cell_angle_alpha 63.4460(10)
_cell_angle_beta 89.364(2)
_cell_angle_gamma 73.4080(10)
_cell_formula_units_Z 1
_cell_length_a 8.9080(3)
_cell_length_b 10.7550(4)
_cell_length_c 11.9530(6)
_cell_measurement_reflns_used 6453
_cell_measurement_temperature 296(2)
_cell_measurement_theta_max 27.89
_cell_measurement_theta_min 2.72
_cell_volume 972.60(7)
_computing_cell_refinement 'SAINT (Bruker, 2007)'
_computing_data_collection 'APEX2 (Bruker, 2007)'
_computing_data_reduction 'SAINT (Bruker, 2007)'
_computing_molecular_graphics 'ORTEPIII (Burnett & Johnson, 1996) and ORTEP-3 for Windows (Farrugia, 2012)'
_computing_publication_material 'SHELXL97 (Sheldrick, 2008)'
_computing_structure_refinement 'SHELXL97 (Sheldrick, 2008)'
_computing_structure_solution 'SIR2004 (Burla <i>et al.</i>, 2005)'
_diffrn_ambient_temperature 296(2)
_diffrn_measured_fraction_theta_full 0.991
_diffrn_measured_fraction_theta_max 0.991
_diffrn_measurement_device_type 'Bruker APEXII CCD'
_diffrn_measurement_method '\f and \w scans'
_diffrn_radiation_monochromator graphite
_diffrn_radiation_source 'fine-focus sealed tube'
_diffrn_radiation_type MoK\a
_diffrn_radiation_wavelength 0.71073
_diffrn_reflns_av_R_equivalents 0.0233
_diffrn_reflns_av_sigmaI/netI 0.0217
_diffrn_reflns_limit_h_max 10
_diffrn_reflns_limit_h_min -8
_diffrn_reflns_limit_k_max 13
_diffrn_reflns_limit_k_min -13
_diffrn_reflns_limit_l_max 14
_diffrn_reflns_limit_l_min -14
_diffrn_reflns_number 11765
_diffrn_reflns_theta_full 26.02
_diffrn_reflns_theta_max 26.02
_diffrn_reflns_theta_min 1.92
_diffrn_standards_number 0
_exptl_absorpt_coefficient_mu 0.094
_exptl_absorpt_correction_T_max 0.9779
_exptl_absorpt_correction_T_min 0.9547
_exptl_absorpt_correction_type multi-scan
_exptl_absorpt_process_details '(SADABS; Bruker, 2007)'
_exptl_crystal_colour purple
_exptl_crystal_density_diffrn 1.293
_exptl_crystal_density_method 'not measured'
_exptl_crystal_description block
_exptl_crystal_F_000 394.0
_exptl_crystal_size_max 0.48
_exptl_crystal_size_mid 0.40
_exptl_crystal_size_min 0.24
_refine_diff_density_max 0.220
_refine_diff_density_min -0.536
_refine_ls_extinction_method none
_refine_ls_goodness_of_fit_ref 1.065
_refine_ls_hydrogen_treatment constr
_refine_ls_matrix_type full
_refine_ls_number_parameters 268
_refine_ls_number_reflns 3792
_refine_ls_number_restraints 0
_refine_ls_restrained_S_all 1.065
_refine_ls_R_factor_all 0.0449
_refine_ls_R_factor_gt 0.0390
_refine_ls_shift/su_max 0.001
_refine_ls_shift/su_mean 0.000
_refine_ls_structure_factor_coef Fsqd
_refine_ls_weighting_details 'calc w=1/[\s^2^(Fo^2^)+(0.0446P)^2^+0.2998P] where P=(Fo^2^+2Fc^2^)/3'
_refine_ls_weighting_scheme calc
_refine_ls_wR_factor_gt 0.0990
_refine_ls_wR_factor_ref 0.1031
_reflns_number_gt 3307
_reflns_number_total 3792
_reflns_threshold_expression I>2\s(I)
_cod_data_source_file zs2246.cif
_cod_data_source_block I
_cod_original_formula_sum 'C50 H32 Mg1 N6 O1'
_cod_database_code 2237265
_cod_database_fobs_code 2237265

loop_
_symmetry_equiv_pos_as_xyz
'x, y, z'
'-x, -y, -z'

loop_
_atom_site_type_symbol
_atom_site_label
_atom_site_fract_x
_atom_site_fract_y
_atom_site_fract_z
_atom_site_U_iso_or_equiv
_atom_site_adp_type
_atom_site_calc_flag
_atom_site_refinement_flags
_atom_site_occupancy
_atom_site_symmetry_multiplicity
_atom_site_disorder_assembly
_atom_site_disorder_group
Mg Mg 0.0000 0.5000 0.5000 0.0558(3) Uani d S 1 2 . .
N N1 0.12116(13) 0.31528(11) 0.66326(11) 0.0307(3) Uani d . 1 1 A .
N N2 -0.15077(13) 0.39306(11) 0.48540(10) 0.0289(2) Uani d . 1 1 A .
C C1 0.25095(15) 0.29941(14) 0.73443(12) 0.0291(3) Uani d . 1 1 . .
C C2 0.30581(17) 0.15246(14) 0.83701(13) 0.0327(3) Uani d . 1 1 A .
H H2 0.3920 0.1139 0.8989 0.039 Uiso calc R 1 1 . .
C C3 0.20800(17) 0.08127(14) 0.82614(13) 0.0320(3) Uani d . 1 1 . .
H H3 0.2143 -0.0154 0.8793 0.038 Uiso calc R 1 1 A .
C C4 0.09273(15) 0.18314(13) 0.71703(12) 0.0286(3) Uani d . 1 1 A .
C C5 -0.02834(15) 0.15157(13) 0.66983(12) 0.0279(3) Uani d . 1 1 . .
C C6 -0.14087(15) 0.25020(13) 0.56257(12) 0.0284(3) Uani d . 1 1 A .
C C7 -0.26537(16) 0.21639(15) 0.51694(14) 0.0336(3) Uani d . 1 1 . .
H H7 -0.2849 0.1269 0.5526 0.040 Uiso calc R 1 1 A .
C C8 -0.34809(16) 0.33799(15) 0.41330(14) 0.0342(3) Uani d . 1 1 A .
H H8 -0.4355 0.3485 0.3642 0.041 Uiso calc R 1 1 . .
C C9 -0.27529(15) 0.44944(14) 0.39274(13) 0.0292(3) Uani d . 1 1 . .
C C10 0.32299(15) 0.40857(14) 0.70979(13) 0.0294(3) Uani d . 1 1 . .
C C11 0.45965(16) 0.37258(14) 0.80258(13) 0.0312(3) Uani d . 1 1 . .
C C12 0.61223(18) 0.34910(18) 0.77378(16) 0.0457(4) Uani d . 1 1 A .
H H12 0.6319 0.3527 0.6960 0.055 Uiso calc R 1 1 . .
C C13 0.7370(2) 0.32017(19) 0.85992(19) 0.0557(5) Uani d . 1 1 . .
H H13 0.8394 0.3047 0.8393 0.067 Uiso calc R 1 1 A .
C C14 0.7102(2) 0.31430(17) 0.97470(17) 0.0544(5) Uani d . 1 1 A .
H H14 0.7938 0.2953 1.0321 0.065 Uiso calc R 1 1 . .
C C15 0.5591(3) 0.3367(2) 1.00457(16) 0.0604(5) Uani d . 1 1 . .
H H15 0.5402 0.3322 1.0828 0.073 Uiso calc R 1 1 A .
C C16 0.4342(2) 0.36610(19) 0.91893(15) 0.0484(4) Uani d . 1 1 A .
H H16 0.3321 0.3816 0.9401 0.058 Uiso calc R 1 1 . .
C C17 -0.03842(15) -0.00131(14) 0.73710(12) 0.0286(3) Uani d . 1 1 A .
C C18 -0.1134(2) -0.04637(17) 0.84312(16) 0.0474(4) Uani d . 1 1 . .
H H18 -0.1529 0.0167 0.8777 0.057 Uiso calc R 1 1 A .
C C19 -0.1303(2) -0.18509(18) 0.89874(17) 0.0546(5) Uani d . 1 1 A .
H H19 -0.1808 -0.2143 0.9703 0.065 Uiso calc R 1 1 . .
C C20 -0.07258(19) -0.27960(16) 0.84860(15) 0.0423(4) Uani d . 1 1 . .
H H20 -0.0866 -0.3714 0.8846 0.051 Uiso calc R 1 1 A .
C C21 0.00540(19) -0.23746(15) 0.74544(14) 0.0402(3) Uani d . 1 1 A .
H H21 0.0466 -0.3015 0.7122 0.048 Uiso calc R 1 1 . .
C C22 0.02310(18) -0.09931(15) 0.69032(13) 0.0355(3) Uani d . 1 1 . .
H H22 0.0773 -0.0721 0.6207 0.043 Uiso calc R 1 1 A .
N N3 0.17377(15) 0.40333(15) 0.38534(13) 0.0541(3) Uani d P 0.50 1 A 1
C C23 0.2697(3) 0.2742(3) 0.4230(3) 0.0370(6) Uani d P 0.50 1 A 1
C C24 0.38443(16) 0.13429(15) 0.45960(14) 0.0406(3) Uani d P 0.50 1 A 1
C C25A 0.43163(19) 0.04190(18) 0.58443(17) 0.0465(4) Uani d P 0.50 1 . 1
H H25A 0.3859 0.0692 0.6437 0.056 Uiso calc PR 0.50 1 . 1
C C26A 0.45348(19) 0.09187(17) 0.37545(16) 0.0436(4) Uani d P 0.50 1 . 1
H H26A 0.4230 0.1538 0.2894 0.052 Uiso calc PR 0.50 1 . 1
O O1 0.17377(15) 0.40333(15) 0.38534(13) 0.0541(3) Uani d P 0.50 1 A 2
C C25B 0.43163(19) 0.04190(18) 0.58443(17) 0.0465(4) Uani d P 0.50 1 . 2
H H25B 0.3859 0.0692 0.6437 0.056 Uiso calc PR 0.50 1 . 2
C C26B 0.45348(19) 0.09187(17) 0.37545(16) 0.0436(4) Uani d P 0.50 1 . 2
H H26B 0.4230 0.1538 0.2894 0.052 Uiso calc PR 0.50 1 . 2
N N4 0.38443(16) 0.13429(15) 0.45960(14) 0.0406(3) Uani d P 0.50 1 B 2

loop_
_atom_site_aniso_label
_atom_site_aniso_U_11
_atom_site_aniso_U_22
_atom_site_aniso_U_33
_atom_site_aniso_U_12
_atom_site_aniso_U_13
_atom_site_aniso_U_23
Mg 0.0624(5) 0.0257(4) 0.0585(5) -0.0250(3) -0.0308(4) 0.0055(3)
N1 0.0329(6) 0.0214(5) 0.0355(6) -0.0107(5) -0.0004(5) -0.0098(5)
N2 0.0306(6) 0.0205(5) 0.0339(6) -0.0090(4) 0.0014(5) -0.0103(5)
C1 0.0312(7) 0.0237(6) 0.0315(7) -0.0080(5) 0.0023(5) -0.0125(5)
C2 0.0379(7) 0.0262(7) 0.0306(7) -0.0092(6) -0.0013(6) -0.0106(6)
C3 0.0408(8) 0.0219(6) 0.0301(7) -0.0105(6) 0.0026(6) -0.0090(5)
C4 0.0326(7) 0.0216(6) 0.0318(7) -0.0093(5) 0.0063(5) -0.0121(5)
C5 0.0312(7) 0.0224(6) 0.0317(7) -0.0103(5) 0.0074(5) -0.0127(5)
C6 0.0299(7) 0.0228(6) 0.0352(7) -0.0112(5) 0.0076(5) -0.0141(6)
C7 0.0333(7) 0.0256(7) 0.0430(8) -0.0143(6) 0.0042(6) -0.0137(6)
C8 0.0314(7) 0.0289(7) 0.0430(8) -0.0134(6) 0.0013(6) -0.0147(6)
C9 0.0285(7) 0.0250(6) 0.0357(7) -0.0094(5) 0.0038(5) -0.0149(6)
C10 0.0294(7) 0.0251(6) 0.0336(7) -0.0084(5) 0.0027(5) -0.0137(6)
C11 0.0364(7) 0.0207(6) 0.0353(7) -0.0104(5) -0.0002(6) -0.0111(6)
C12 0.0351(8) 0.0512(9) 0.0553(10) -0.0066(7) 0.0015(7) -0.0325(8)
C13 0.0335(8) 0.0517(10) 0.0795(13) -0.0031(7) -0.0095(8) -0.0341(10)
C14 0.0607(11) 0.0328(8) 0.0578(11) -0.0146(8) -0.0252(9) -0.0103(8)
C15 0.0873(15) 0.0642(12) 0.0346(9) -0.0411(11) -0.0020(9) -0.0162(8)
C16 0.0549(10) 0.0589(10) 0.0407(9) -0.0323(8) 0.0104(7) -0.0224(8)
C17 0.0307(7) 0.0229(6) 0.0311(7) -0.0108(5) 0.0024(5) -0.0101(5)
C18 0.0646(11) 0.0353(8) 0.0525(10) -0.0237(8) 0.0282(8) -0.0246(8)
C19 0.0731(12) 0.0412(9) 0.0552(10) -0.0326(9) 0.0328(9) -0.0190(8)
C20 0.0516(9) 0.0259(7) 0.0459(9) -0.0199(7) 0.0004(7) -0.0090(6)
C21 0.0512(9) 0.0269(7) 0.0447(8) -0.0114(6) 0.0011(7) -0.0188(7)
C22 0.0448(8) 0.0293(7) 0.0337(7) -0.0133(6) 0.0081(6) -0.0148(6)
N3 0.0445(7) 0.0621(9) 0.0702(9) -0.0178(6) 0.0123(6) -0.0423(8)
C23 0.0330(14) 0.0408(16) 0.0484(17) -0.0179(13) 0.0103(12) -0.0266(14)
C24 0.0332(7) 0.0348(7) 0.0597(9) -0.0124(6) 0.0090(6) -0.0258(7)
C25A 0.0426(9) 0.0494(9) 0.0586(10) -0.0149(7) 0.0168(8) -0.0342(9)
C26A 0.0428(9) 0.0408(8) 0.0469(9) -0.0141(7) 0.0085(7) -0.0196(7)
O1 0.0445(7) 0.0621(9) 0.0702(9) -0.0178(6) 0.0123(6) -0.0423(8)
C25B 0.0426(9) 0.0494(9) 0.0586(10) -0.0149(7) 0.0168(8) -0.0342(9)
C26B 0.0428(9) 0.0408(8) 0.0469(9) -0.0141(7) 0.0085(7) -0.0196(7)
N4 0.0332(7) 0.0348(7) 0.0597(9) -0.0124(6) 0.0090(6) -0.0258(7)

loop_
_atom_type_symbol
_atom_type_description
_atom_type_scat_dispersion_real
_atom_type_scat_dispersion_imag
_atom_type_scat_source
C C 0.0033 0.0016 'International Tables Vol C Tables 4.2.6.8 and 6.1.1.4'
H H 0.0000 0.0000 'International Tables Vol C Tables 4.2.6.8 and 6.1.1.4'
N N 0.0061 0.0033 'International Tables Vol C Tables 4.2.6.8 and 6.1.1.4'
O O 0.0106 0.0060 'International Tables Vol C Tables 4.2.6.8 and 6.1.1.4'
Mg Mg 0.0486 0.0363 'International Tables Vol C Tables 4.2.6.8 and 6.1.1.4'

loop_
_geom_angle_atom_site_label_1
_geom_angle_atom_site_label_2
_geom_angle_atom_site_label_3
_geom_angle_site_symmetry_1
_geom_angle_site_symmetry_3
_geom_angle
N2 Mg N2 2_566 . 180.0
N2 Mg N1 2_566 2_566 89.69(4)
N2 Mg N1 . 2_566 90.31(4)
N2 Mg N1 2_566 . 90.31(4)
N2 Mg N1 . . 89.69(4)
N1 Mg N1 2_566 . 180.00(6)
N2 Mg N3 2_566 . 90.58(4)
N2 Mg N3 . . 89.42(4)
N1 Mg N3 2_566 . 92.22(5)
N1 Mg N3 . . 87.78(5)
N2 Mg O1 2_566 2_566 89.42(4)
N2 Mg O1 . 2_566 90.58(4)
N1 Mg O1 2_566 2_566 87.78(5)
N1 Mg O1 . 2_566 92.22(5)
N3 Mg O1 . 2_566 180.0
N2 Mg N3 2_566 2_566 89.42(4)
N2 Mg N3 . 2_566 90.58(4)
N1 Mg N3 2_566 2_566 87.78(5)
N1 Mg N3 . 2_566 92.22(5)
N3 Mg N3 . 2_566 180.0
O1 Mg N3 2_566 2_566 0.00(5)
C1 N1 C4 . . 106.86(11)
C1 N1 Mg . . 126.20(9)
C4 N1 Mg . . 126.85(9)
C9 N2 C6 . . 107.11(10)
C9 N2 Mg . . 126.19(9)
C6 N2 Mg . . 126.63(9)
N1 C1 C10 . . 125.41(12)
N1 C1 C2 . . 109.50(11)
C10 C1 C2 . . 125.07(12)
C3 C2 C1 . . 106.99(12)
C3 C2 H2 . . 126.5
C1 C2 H2 . . 126.5
C2 C3 C4 . . 107.15(12)
C2 C3 H3 . . 126.4
C4 C3 H3 . . 126.4
N1 C4 C5 . . 125.00(12)
N1 C4 C3 . . 109.50(11)
C5 C4 C3 . . 125.48(12)
C6 C5 C4 . . 125.88(12)
C6 C5 C17 . . 115.96(11)
C4 C5 C17 . . 118.15(11)
N2 C6 C5 . . 125.82(11)
N2 C6 C7 . . 109.15(11)
C5 C6 C7 . . 125.04(12)
C8 C7 C6 . . 107.45(12)
C8 C7 H7 . . 126.3
C6 C7 H7 . . 126.3
C7 C8 C9 . . 107.02(12)
C7 C8 H8 . . 126.5
C9 C8 H8 . . 126.5
N2 C9 C10 . 2_566 125.94(12)
N2 C9 C8 . . 109.27(11)
C10 C9 C8 2_566 . 124.75(12)
C9 C10 C1 2_566 . 125.94(12)
C9 C10 C11 2_566 . 116.57(11)
C1 C10 C11 . . 117.46(12)
C12 C11 C16 . . 118.37(14)
C12 C11 C10 . . 121.54(13)
C16 C11 C10 . . 120.07(13)
C11 C12 C13 . . 120.64(16)
C11 C12 H12 . . 119.7
C13 C12 H12 . . 119.7
C14 C13 C12 . . 120.42(17)
C14 C13 H13 . . 119.8
C12 C13 H13 . . 119.8
C13 C14 C15 . . 119.42(15)
C13 C14 H14 . . 120.3
C15 C14 H14 . . 120.3
C14 C15 C16 . . 120.40(17)
C14 C15 H15 . . 119.8
C16 C15 H15 . . 119.8
C11 C16 C15 . . 120.74(16)
C11 C16 H16 . . 119.6
C15 C16 H16 . . 119.6
C18 C17 C22 . . 118.23(12)
C18 C17 C5 . . 121.67(12)
C22 C17 C5 . . 120.06(12)
C17 C18 C19 . . 120.57(14)
C17 C18 H18 . . 119.7
C19 C18 H18 . . 119.7
C20 C19 C18 . . 120.41(15)
C20 C19 H19 . . 119.8
C18 C19 H19 . . 119.8
C21 C20 C19 . . 119.51(13)
C21 C20 H20 . . 120.2
C19 C20 H20 . . 120.2
C20 C21 C22 . . 120.09(13)
C20 C21 H21 . . 120.0
C22 C21 H21 . . 120.0
C17 C22 C21 . . 121.14(13)
C17 C22 H22 . . 119.4
C21 C22 H22 . . 119.4
C23 N3 Mg . . 129.10(16)
N3 C23 C24 . . 176.0(3)
C26A C24 C25A . . 118.27(14)
C26A C24 C23 . . 123.09(18)
C25A C24 C23 . . 118.58(17)
C24 C25A C26A . 2_656 120.85(15)
C24 C25A H25A . . 119.6
C26A C25A H25A 2_656 . 119.6
C24 C26A C25A . 2_656 120.88(15)
C24 C26A H26A . . 119.6
C25A C26A H26A 2_656 . 119.6

loop_
_geom_bond_atom_site_label_1
_geom_bond_atom_site_label_2
_geom_bond_site_symmetry_2
_geom_bond_distance
Mg N2 2_566 2.0552(10)
Mg N2 . 2.0552(10)
Mg N1 2_566 2.0678(11)
Mg N1 . 2.0678(11)
Mg N3 . 2.3798(12)
Mg O1 2_566 2.3798(12)
Mg N3 2_566 2.3798(12)
N1 C1 . 1.3670(17)
N1 C4 . 1.3720(16)
N2 C9 . 1.3666(17)
N2 C6 . 1.3700(16)
C1 C10 . 1.4121(18)
C1 C2 . 1.4421(18)
C2 C3 . 1.3545(19)
C2 H2 . 0.9300
C3 C4 . 1.4371(19)
C3 H3 . 0.9300
C4 C5 . 1.4109(18)
C5 C6 . 1.4068(19)
C5 C17 . 1.5029(17)
C6 C7 . 1.4425(18)
C7 C8 . 1.345(2)
C7 H7 . 0.9300
C8 C9 . 1.4473(18)
C8 H8 . 0.9300
C9 C10 2_566 1.4079(19)
C10 C11 . 1.4962(18)
C11 C12 . 1.379(2)
C11 C16 . 1.381(2)
C12 C13 . 1.391(2)
C12 H12 . 0.9300
C13 C14 . 1.366(3)
C13 H13 . 0.9300
C14 C15 . 1.371(3)
C14 H14 . 0.9300
C15 C16 . 1.386(2)
C15 H15 . 0.9300
C16 H16 . 0.9300
C17 C18 . 1.380(2)
C17 C22 . 1.3835(18)
C18 C19 . 1.389(2)
C18 H18 . 0.9300
C19 C20 . 1.377(2)
C19 H19 . 0.9300
C20 C21 . 1.367(2)
C20 H20 . 0.9300
C21 C22 . 1.3866(19)
C21 H21 . 0.9300
C22 H22 . 0.9300
N3 C23 . 1.278(3)
C23 C24 . 1.429(3)
C24 C26A . 1.355(2)
C24 C25A . 1.357(2)
C25A C26A 2_656 1.379(2)
C25A H25A . 0.9300
C26A C25A 2_656 1.379(2)
C26A H26A . 0.9300

loop_
_geom_hbond_atom_site_label_D
_geom_hbond_atom_site_label_H
_geom_hbond_atom_site_label_A
_geom_hbond_site_symmetry_A
_geom_hbond_distance_DH
_geom_hbond_distance_HA
_geom_hbond_distance_DA
_geom_hbond_angle_DHA
_geom_hbond_publ_flag
C12 H12 Cg12 1_655 0.93 2.97 3.8860(19) 168 yes
C14 H14 Cg14 2_657 0.93 2.70 3.584(2) 159 yes
C21 H21 Cg12 2_556 0.93 2.85 3.6240(18) 141 yes
